data_4310082
loop_
_publ_author_name
'Julien Massue'
'Nathalie Bellec'
'St\'ephanie Chopin'
'Eric Levillain'
'Thierry Roisnel'
'Rodolphe Cl\'erac'
'Dominique Lorcy'

_publ_section_title
;
Electroactive Ligands: The First Metal Complexes of
Tetrathiafulvenyl-Acetylacetonate
;
_journal_name_full 'Inorganic Chemistry'
_journal_page_first 8740
_journal_page_last 8748
_journal_paper_doi 10.1021/ic051017r
_journal_volume 44
_journal_year 2005
_chemical_absolute_configuration unk
_chemical_compound_source 'synthesis as described'
_chemical_formula_moiety 'C20 H28 O2 S8'
_chemical_formula_sum 'C20 H28 O2 S8'
_chemical_formula_weight 556.9
_chemical_name_systematic
;
 ?
;
_space_group_IT_number 7
_symmetry_cell_setting monoclinic
_symmetry_Int_Tables_number 7
_symmetry_space_group_name_Hall 'P -2yac'
_symmetry_space_group_name_H-M 'P 1 n 1'
_atom_sites_solution_hydrogens geom
_atom_sites_solution_primary direct
_atom_sites_solution_secondary difmap
_audit_conform_dict_location ftp://ftp.iucr.org/pub/cif_core.dic
_audit_conform_dict_name cif_core.dic
_audit_conform_dict_version 2.3
_audit_creation_date 2005-08-30T10:18:42-00:00
_audit_creation_method 'WinGX routine CIF_UPDATE'
_cell_angle_alpha 90
_cell_angle_beta 95.307(5)
_cell_angle_gamma 90
_cell_formula_units_Z 2
_cell_length_a 9.189(5)
_cell_length_b 5.402(5)
_cell_length_c 26.794(5)
_cell_measurement_reflns_used 21686
_cell_measurement_temperature 293(2)
_cell_measurement_theta_max 27.485
_cell_measurement_theta_min 0.998
_cell_measurement_wavelength 0.71073
_cell_volume 1324.3(14)
_computing_cell_refinement 'HKL Scalepack (Otwinowski & Minor 1997)'
_computing_data_collection 'Collect (Nonius BV, 1997-2000)'
_computing_data_reduction 'HKL Denzo and Scalepack (Otwinowski & Minor 1997)'
_computing_molecular_graphics 'Ortep-3 for Windows (Farrugia, 1997)'
_computing_publication_material 'WinGX publication routines (Farrugia, 1999)'
_computing_structure_refinement 'SHELXL-97 (Sheldrick, 1997)'
_computing_structure_solution 'SHELXS-97 (Sheldrick, 1997)'
_diffrn_ambient_temperature 293(2)
_diffrn_detector 'CCD plate'
_diffrn_detector_area_resol_mean 9
_diffrn_measured_fraction_theta_full 0.991
_diffrn_measured_fraction_theta_max 0.991
_diffrn_measurement_device '95mm CCD camera on \k-goniostat'
_diffrn_measurement_device_type KappaCCD
_diffrn_measurement_method 'CCD rotation images, thick slices'
_diffrn_orient_matrix_type 'by Nonius Collect from scalepack cell'
_diffrn_orient_matrix_UB_11 0.753656E-1
_diffrn_orient_matrix_UB_12 -0.909165E-1
_diffrn_orient_matrix_UB_13 0.222527E-1
_diffrn_orient_matrix_UB_21 -0.337795E-1
_diffrn_orient_matrix_UB_22 -0.159974
_diffrn_orient_matrix_UB_23 -0.158891E-1
_diffrn_orient_matrix_UB_31 0.715744E-1
_diffrn_orient_matrix_UB_32 0.202326E-1
_diffrn_orient_matrix_UB_33 -0.25637E-1
_diffrn_radiation_monochromator graphite
_diffrn_radiation_probe x-ray
_diffrn_radiation_type MoK\a
_diffrn_radiation_wavelength 0.71069
_diffrn_reflns_av_R_equivalents 0.0683
_diffrn_reflns_av_unetI/netI 0.0498
_diffrn_reflns_limit_h_max 11
_diffrn_reflns_limit_h_min -11
_diffrn_reflns_limit_k_max 7
_diffrn_reflns_limit_k_min -6
_diffrn_reflns_limit_l_max 34
_diffrn_reflns_limit_l_min -34
_diffrn_reflns_number 17332
_diffrn_reflns_theta_full 27.48
_diffrn_reflns_theta_max 27.48
_diffrn_reflns_theta_min 3.05
_diffrn_source 'Enraf Nonius FR590'
_exptl_absorpt_coefficient_mu 0.69
_exptl_absorpt_correction_T_max 1.0482
_exptl_absorpt_correction_T_min 0.7989
_exptl_absorpt_correction_type multi-scan
_exptl_absorpt_process_details
;
        [c.f. r.h. blessing, acta cryst. (1995), a51, 33-38]
;
_exptl_crystal_colour red
_exptl_crystal_density_diffrn 1.394
_exptl_crystal_density_method 'not measured'
_exptl_crystal_description prism
_exptl_crystal_F_000 582
_exptl_crystal_size_max 0.22
_exptl_crystal_size_mid 0.2
_exptl_crystal_size_min 0.15
_refine_diff_density_max 0.23
_refine_diff_density_min -0.23
_refine_diff_density_rms 0.04
_refine_ls_abs_structure_details 'Flack H D (1983), Acta Cryst. A39, 876-881'
_refine_ls_abs_structure_Flack 0
_refine_ls_extinction_coef 0.014(4)
_refine_ls_extinction_expression Fc^*^=kFc[1+0.001xFc^2^\l^3^/sin(2\q)]^-1/4^
_refine_ls_extinction_method SHELXL
_refine_ls_goodness_of_fit_ref 1.045
_refine_ls_hydrogen_treatment constr
_refine_ls_matrix_type full
_refine_ls_number_parameters 284
_refine_ls_number_reflns 5901
_refine_ls_number_restraints 2
_refine_ls_restrained_S_all 1.045
_refine_ls_R_factor_all 0.0449
_refine_ls_R_factor_gt 0.0377
_refine_ls_shift/su_max 0.003
_refine_ls_shift/su_mean 0
_refine_ls_structure_factor_coef Fsqd
_refine_ls_weighting_details 'calc w=1/[\s^2^(Fo^2^)+(0.0467P)^2^+0.2215P] where P=(Fo^2^+2Fc^2^)/3'
_refine_ls_weighting_scheme calc
_refine_ls_wR_factor_gt 0.0971
_refine_ls_wR_factor_ref 0.1031
_reflns_number_gt 5157
_reflns_number_total 5901
_reflns_threshold_expression >2sigma(I)
_cod_data_source_file ic051017rsi20050830_120642.cif
_cod_data_source_block c6c7
_cod_original_sg_symbol_H-M 'P n'
_cod_database_code 4310082

loop_
_symmetry_equiv_pos_as_xyz
'x, y, z'
'x+1/2, -y, z+1/2'

loop_
_atom_site_label
_atom_site_type_symbol
_atom_site_fract_x
_atom_site_fract_y
_atom_site_fract_z
_atom_site_U_iso_or_equiv
_atom_site_adp_type
_atom_site_occupancy
_atom_site_symmetry_multiplicity
_atom_site_calc_flag
_atom_site_refinement_flags
_atom_site_disorder_assembly
_atom_site_disorder_group
S1 S 0.84117(9) 0.59258(16) 0.29012(4) 0.0687(2) Uani 1 1 d . A .
S2 S 0.51161(10) 0.45045(14) 0.23391(3) 0.0651(2) Uani 1 1 d . . .
S3 S 0.68775(7) 0.99253(15) 0.34337(3) 0.05483(19) Uani 1 1 d . A .
S4 S 0.39626(6) 0.84417(14) 0.29815(2) 0.05273(19) Uani 1 1 d . . .
S5 S 0.54031(7) 1.43183(14) 0.40419(3) 0.05087(18) Uani 1 1 d . A .
S6 S 0.24812(7) 1.28287(16) 0.35917(3) 0.0598(2) Uani 1 1 d . A .
S7 S 0.42268(8) 1.79894(14) 0.47420(3) 0.0601(2) Uani 1 1 d . . .
S8 S 0.09260(9) 1.64026(18) 0.42210(4) 0.0807(3) Uani 1 1 d . A .
C1 C 1.0205(8) 1.2514(13) 0.1656(2) 0.135(2) Uani 1 1 d . . .
H1A H 1.099 1.3614 0.1595 0.202 Uiso 1 1 calc R . .
H1B H 0.9309 1.3434 0.165 0.202 Uiso 1 1 calc R . .
H1C H 1.0112 1.1262 0.14 0.202 Uiso 1 1 calc R . .
C2 C 1.0517(5) 1.1335(9) 0.21505(17) 0.0909(11) Uani 1 1 d . . .
H2A H 1.0643 1.2617 0.2404 0.109 Uiso 1 1 calc R . .
H2B H 1.143 1.0433 0.2154 0.109 Uiso 1 1 calc R . .
C3 C 0.9339(4) 0.9585(7) 0.22851(15) 0.0784(10) Uani 1 1 d . . .
H3A H 0.8429 1.0493 0.2288 0.094 Uiso 1 1 calc R . .
H3B H 0.92 0.8319 0.2028 0.094 Uiso 1 1 calc R . .
C4 C 0.9676(4) 0.8358(7) 0.27846(15) 0.0733(9) Uani 1 1 d . . .
H4A H 0.966 0.9596 0.3046 0.088 Uiso 1 1 calc R . .
H4B H 1.0656 0.7674 0.2802 0.088 Uiso 1 1 calc R . .
C9 C 0.5467(3) 0.6890(5) 0.27723(10) 0.0482(6) Uani 1 1 d . A .
C10 C 0.6809(3) 0.7537(5) 0.29844(10) 0.0495(6) Uani 1 1 d . . .
C11 C 0.4989(3) 1.0477(5) 0.33845(9) 0.0445(5) Uani 1 1 d . A .
C12 C 0.4376(3) 1.2269(5) 0.36437(10) 0.0467(6) Uani 1 1 d . . .
C13 C 0.2554(3) 1.5041(5) 0.40751(12) 0.0528(6) Uani 1 1 d . . .
C14 C 0.3888(3) 1.5704(5) 0.42806(10) 0.0483(6) Uani 1 1 d . A .
C15 C -0.0194(5) 1.3720(9) 0.4309(2) 0.1129(18) Uani 1 1 d . . .
H15A H 0.0418 1.2287 0.4362 0.169 Uiso 1 1 calc R A .
H15B H -0.0865 1.3478 0.4016 0.169 Uiso 1 1 calc R . .
H15C H -0.0732 1.397 0.4595 0.169 Uiso 1 1 calc R . .
C16 C 0.3429(7) 1.3810(9) 0.5467(2) 0.1148(18) Uani 1 1 d . . .
H16A H 0.3326 1.2453 0.5693 0.172 Uiso 1 1 calc R . .
H16B H 0.3058 1.3335 0.5134 0.172 Uiso 1 1 calc R . .
H16C H 0.2889 1.5208 0.5572 0.172 Uiso 1 1 calc R . .
C17 C 0.5002(6) 1.4482(7) 0.54715(14) 0.0837(12) Uani 1 1 d . . .
C18 C 0.5482(4) 1.6402(6) 0.51703(11) 0.0600(7) Uani 1 1 d . . .
C19 C 0.6974(4) 1.7024(7) 0.52077(12) 0.0681(8) Uani 1 1 d . . .
C20 C 0.7581(5) 1.9064(8) 0.49149(16) 0.0852(10) Uani 1 1 d . . .
H20A H 0.8618 1.9167 0.4997 0.128 Uiso 1 1 calc R . .
H20B H 0.7135 2.0602 0.4996 0.128 Uiso 1 1 calc R . .
H20C H 0.738 1.8737 0.4563 0.128 Uiso 1 1 calc R . .
O1 O 0.7896(3) 1.5812(6) 0.55034(12) 0.1025(9) Uani 1 1 d . . .
O2 O 0.5946(5) 1.3236(6) 0.57627(11) 0.1136(11) Uani 1 1 d . . .
C8A C 0.4148(6) 0.6149(7) 0.18230(14) 0.0897(12) Uani 0.5 1 d P A 1
H81 H 0.3775 0.5025 0.1559 0.108 Uiso 0.5 1 calc PR A 1
H82 H 0.3346 0.7114 0.1933 0.108 Uiso 0.5 1 calc PR A 1
C7A C 0.5486(8) 0.8002(14) 0.1632(3) 0.0605(11) Uani 0.5 1 d P A 1
H7A1 H 0.5789 0.9183 0.1894 0.073 Uiso 0.5 1 calc PR A 1
H7A2 H 0.6327 0.7006 0.1568 0.073 Uiso 0.5 1 calc PR A 1
C6A C 0.4918(10) 0.9394(15) 0.1150(3) 0.0697(19) Uani 0.5 1 d P A 1
H6A1 H 0.469 0.8235 0.0878 0.084 Uiso 0.5 1 calc PR A 1
H6A2 H 0.404 1.0316 0.1204 0.084 Uiso 0.5 1 calc PR A 1
C5A C 0.6028(6) 1.1001(9) 0.1036(2) 0.1036(14) Uani 0.5 1 d P A 1
H5A1 H 0.5712 1.1926 0.074 0.155 Uiso 0.5 1 calc PR A 1
H5A2 H 0.6885 1.0063 0.0979 0.155 Uiso 0.5 1 calc PR A 1
H5A3 H 0.6252 1.212 0.1311 0.155 Uiso 0.5 1 calc PR A 1
C8B C 0.4148(6) 0.6149(7) 0.18230(14) 0.0897(12) Uani 0.5 1 d P A 2
H83 H 0.419 0.5047 0.1539 0.108 Uiso 0.5 1 calc PR A 2
H84 H 0.3137 0.6132 0.19 0.108 Uiso 0.5 1 calc PR A 2
C7B C 0.4338(7) 0.8467(12) 0.1629(2) 0.0605(11) Uani 0.5 1 d P A 2
H7B1 H 0.4581 0.965 0.1896 0.073 Uiso 0.5 1 calc PR A 2
H7B2 H 0.3453 0.9012 0.1435 0.073 Uiso 0.5 1 calc PR A 2
C6B C 0.5527(11) 0.8250(19) 0.1313(5) 0.095(3) Uani 0.5 1 d P A 2
H6B1 H 0.525 0.7062 0.105 0.114 Uiso 0.5 1 calc PR A 2
H6B2 H 0.6374 0.7591 0.1512 0.114 Uiso 0.5 1 calc PR A 2
C5B C 0.6028(6) 1.1001(9) 0.1036(2) 0.1036(14) Uani 0.5 1 d P A 2
H5B1 H 0.5411 1.1274 0.0732 0.155 Uiso 0.5 1 calc PR A 2
H5B2 H 0.7028 1.0894 0.0961 0.155 Uiso 0.5 1 calc PR A 2
H5B3 H 0.5922 1.2352 0.1263 0.155 Uiso 0.5 1 calc PR A 2

loop_
_atom_site_aniso_label
_atom_site_aniso_U_11
_atom_site_aniso_U_22
_atom_site_aniso_U_33
_atom_site_aniso_U_23
_atom_site_aniso_U_13
_atom_site_aniso_U_12
S1 0.0570(4) 0.0589(4) 0.0918(6) -0.0062(4) 0.0148(4) -0.0005(3)
S2 0.0888(6) 0.0450(4) 0.0598(4) -0.0134(3) -0.0030(4) -0.0058(3)
S3 0.0464(3) 0.0592(4) 0.0588(4) -0.0165(3) 0.0046(3) -0.0143(3)
S4 0.0473(4) 0.0542(4) 0.0561(4) -0.0148(3) 0.0013(3) -0.0121(3)
S5 0.0447(4) 0.0534(4) 0.0540(4) -0.0161(3) 0.0019(3) -0.0085(3)
S6 0.0453(4) 0.0632(4) 0.0699(4) -0.0191(4) 0.0002(3) -0.0121(3)
S7 0.0663(5) 0.0480(4) 0.0648(5) -0.0184(3) -0.0002(3) 0.0007(3)
S8 0.0516(4) 0.0687(5) 0.1230(8) -0.0264(5) 0.0148(5) 0.0008(4)
C1 0.156(5) 0.147(5) 0.101(3) 0.025(4) 0.010(4) -0.040(4)
C2 0.073(2) 0.099(3) 0.100(3) 0.012(2) 0.009(2) -0.009(2)
C3 0.072(2) 0.071(2) 0.093(3) 0.0002(19) 0.0091(19) -0.0029(16)
C4 0.0498(17) 0.080(2) 0.091(2) -0.005(2) 0.0125(16) -0.0070(16)
C9 0.0559(15) 0.0425(13) 0.0463(13) -0.0041(11) 0.0048(11) -0.0047(11)
C10 0.0507(15) 0.0496(14) 0.0486(13) -0.0055(12) 0.0074(11) -0.0083(12)
C11 0.0479(13) 0.0440(12) 0.0416(11) -0.0035(11) 0.0036(10) -0.0117(11)
C12 0.0480(14) 0.0470(13) 0.0449(12) -0.0058(11) 0.0029(10) -0.0112(11)
C13 0.0474(14) 0.0471(15) 0.0643(16) -0.0096(13) 0.0073(12) -0.0048(11)
C14 0.0507(14) 0.0445(13) 0.0497(14) -0.0068(11) 0.0047(11) -0.0060(11)
C15 0.059(2) 0.098(3) 0.188(5) -0.027(3) 0.044(3) -0.019(2)
C16 0.153(5) 0.094(3) 0.108(3) -0.014(3) 0.066(3) -0.037(3)
C17 0.128(4) 0.068(2) 0.0577(19) -0.0135(17) 0.025(2) -0.009(2)
C18 0.084(2) 0.0530(15) 0.0425(13) -0.0109(13) 0.0045(13) -0.0034(15)
C19 0.081(2) 0.0706(19) 0.0502(15) -0.0114(14) -0.0065(14) -0.0008(16)
C20 0.073(2) 0.095(3) 0.086(2) -0.003(2) 0.0022(19) -0.017(2)
O1 0.101(2) 0.110(2) 0.0889(18) 0.0008(17) -0.0327(15) 0.0167(18)
O2 0.180(4) 0.0857(19) 0.0732(17) 0.0204(16) 0.003(2) 0.007(2)
C8A 0.138(4) 0.064(2) 0.0614(19) -0.0188(17) -0.023(2) -0.003(2)
C7A 0.063(2) 0.065(3) 0.052(2) -0.005(2) -0.003(2) 0.004(2)
C6A 0.081(5) 0.062(4) 0.062(4) 0.013(3) -0.018(3) -0.003(4)
C5A 0.101(3) 0.090(3) 0.121(4) -0.013(3) 0.016(3) 0.001(3)
C8B 0.138(4) 0.064(2) 0.0614(19) -0.0188(17) -0.023(2) -0.003(2)
C7B 0.063(2) 0.065(3) 0.052(2) -0.005(2) -0.003(2) 0.004(2)
C6B 0.083(6) 0.075(6) 0.131(9) -0.041(7) 0.025(7) -0.011(5)
C5B 0.101(3) 0.090(3) 0.121(4) -0.013(3) 0.016(3) 0.001(3)

loop_
_atom_type_symbol
_atom_type_description
_atom_type_scat_dispersion_real
_atom_type_scat_dispersion_imag
_atom_type_scat_source
C C 0.0033 0.0016 'International Tables Vol C Tables 4.2.6.8 and 6.1.1.4'
H H 0 0 'International Tables Vol C Tables 4.2.6.8 and 6.1.1.4'
O O 0.0106 0.006 'International Tables Vol C Tables 4.2.6.8 and 6.1.1.4'
S S 0.1246 0.1234 'International Tables Vol C Tables 4.2.6.8 and 6.1.1.4'

loop_
_exptl_crystal_face_index_h
_exptl_crystal_face_index_k
_exptl_crystal_face_index_l
_exptl_crystal_face_perp_dist
1 0 0 0.07
-1 0 0 0.08
-1 0 3 0.085
5 6 -15 0.094
3 10 -9 0.113
2 1 -8 0.107
1 -1 -3 0.116
0 -1 0 0.184
0 0 1 0.09
-1 -1 -4 0.111
1 1 -8 0.092
0 0 -1 0.119
-7 1 2 0.104
16 4 -3 0.091
1 0 6 0.076
-1 3 -9 0.095
-1 -6 -20 0.116
1 4 -12 0.066

loop_
_geom_angle_atom_site_label_1
_geom_angle_atom_site_label_2
_geom_angle_atom_site_label_3
_geom_angle
_geom_angle_site_symmetry_1
_geom_angle_site_symmetry_3
_geom_angle_publ_flag
C10 S1 C4 102.96(16) . . ?
C9 S2 C8A 101.16(15) . . ?
C11 S3 C10 95.78(12) . . ?
C9 S4 C11 95.85(13) . . ?
C12 S5 C14 95.21(13) . . ?
C13 S6 C12 95.07(13) . . ?
C14 S7 C18 100.28(14) . . ?
C13 S8 C15 101.66(19) . . ?
C2 C1 H1A 109.5 . . ?
C2 C1 H1B 109.5 . . ?
H1A C1 H1B 109.5 . . ?
C2 C1 H1C 109.5 . . ?
H1A C1 H1C 109.5 . . ?
H1B C1 H1C 109.5 . . ?
C1 C2 C3 113.7(4) . . ?
C1 C2 H2A 108.8 . . ?
C3 C2 H2A 108.8 . . ?
C1 C2 H2B 108.8 . . ?
C3 C2 H2B 108.8 . . ?
H2A C2 H2B 107.7 . . ?
C4 C3 C2 113.4(3) . . ?
C4 C3 H3A 108.9 . . ?
C2 C3 H3A 108.9 . . ?
C4 C3 H3B 108.9 . . ?
C2 C3 H3B 108.9 . . ?
H3A C3 H3B 107.7 . . ?
C3 C4 S1 113.2(3) . . ?
C3 C4 H4A 108.9 . . ?
S1 C4 H4A 108.9 . . ?
C3 C4 H4B 108.9 . . ?
S1 C4 H4B 108.9 . . ?
H4A C4 H4B 107.7 . . ?
C10 C9 S2 125.0(2) . . ?
C10 C9 S4 117.2(2) . . ?
S2 C9 S4 117.63(16) . . ?
C9 C10 S1 124.4(2) . . ?
C9 C10 S3 116.7(2) . . ?
S1 C10 S3 118.44(16) . . ?
C12 C11 S4 122.83(19) . . ?
C12 C11 S3 122.85(18) . . ?
S4 C11 S3 114.30(15) . . ?
C11 C12 S5 122.77(19) . . ?
C11 C12 S6 122.78(18) . . ?
S5 C12 S6 114.40(15) . . ?
C14 C13 S8 124.3(2) . . ?
C14 C13 S6 117.0(2) . . ?
S8 C13 S6 118.46(18) . . ?
C13 C14 S5 117.5(2) . . ?
C13 C14 S7 124.9(2) . . ?
S5 C14 S7 117.56(16) . . ?
S8 C15 H15A 109.5 . . ?
S8 C15 H15B 109.5 . . ?
H15A C15 H15B 109.5 . . ?
S8 C15 H15C 109.5 . . ?
H15A C15 H15C 109.5 . . ?
H15B C15 H15C 109.5 . . ?
C17 C16 H16A 109.5 . . ?
C17 C16 H16B 109.5 . . ?
H16A C16 H16B 109.5 . . ?
C17 C16 H16C 109.5 . . ?
H16A C16 H16C 109.5 . . ?
H16B C16 H16C 109.5 . . ?
O2 C17 C18 119.8(4) . . ?
O2 C17 C16 118.2(4) . . ?
C18 C17 C16 122.0(4) . . ?
C19 C18 C17 119.3(3) . . ?
C19 C18 S7 120.2(2) . . ?
C17 C18 S7 120.5(3) . . ?
O1 C19 C18 120.4(3) . . ?
O1 C19 C20 116.4(4) . . ?
C18 C19 C20 123.3(3) . . ?
C19 C20 H20A 109.5 . . ?
C19 C20 H20B 109.5 . . ?
H20A C20 H20B 109.5 . . ?
C19 C20 H20C 109.5 . . ?
H20A C20 H20C 109.5 . . ?
H20B C20 H20C 109.5 . . ?
C7A C8A S2 101.6(3) . . ?
C7A C8A H81 111.4 . . ?
S2 C8A H81 111.4 . . ?
C7A C8A H82 111.4 . . ?
S2 C8A H82 111.4 . . ?
H81 C8A H82 109.3 . . ?
C6A C7A C8A 109.9(5) . . ?
C6A C7A H7A1 109.7 . . ?
C8A C7A H7A1 109.7 . . ?
C6A C7A H7A2 109.7 . . ?
C8A C7A H7A2 109.7 . . ?
H7A1 C7A H7A2 108.2 . . ?
C5A C6A C7A 106.8(6) . . ?
C5A C6A H6A1 110.4 . . ?
C7A C6A H6A1 110.4 . . ?
C5A C6A H6A2 110.4 . . ?
C7A C6A H6A2 110.4 . . ?
H6A1 C6A H6A2 108.6 . . ?
C6A C5A H5A1 109.5 . . ?
C6A C5A H5A2 109.5 . . ?
H5A1 C5A H5A2 109.5 . . ?
C6A C5A H5A3 109.5 . . ?
H5A1 C5A H5A3 109.5 . . ?
H5A2 C5A H5A3 109.5 . . ?
C6B C7B H7B1 110.5 . . ?
C6B C7B H7B2 110.5 . . ?
H7B1 C7B H7B2 108.7 . . ?
C7B C6B H6B1 108.5 . . ?
C7B C6B H6B2 108.5 . . ?
H6B1 C6B H6B2 107.5 . . ?

loop_
_geom_bond_atom_site_label_1
_geom_bond_atom_site_label_2
_geom_bond_distance
_geom_bond_site_symmetry_2
_geom_bond_publ_flag
S1 C10 1.742(3) . ?
S1 C4 1.800(4) . ?
S2 C9 1.744(3) . ?
S2 C8A 1.807(4) . ?
S3 C11 1.754(3) . ?
S3 C10 1.762(3) . ?
S4 C9 1.752(3) . ?
S4 C11 1.754(3) . ?
S5 C12 1.752(3) . ?
S5 C14 1.753(3) . ?
S6 C13 1.759(3) . ?
S6 C12 1.760(3) . ?
S7 C14 1.754(3) . ?
S7 C18 1.772(3) . ?
S8 C13 1.744(3) . ?
S8 C15 1.805(5) . ?
C1 C2 1.475(7) . ?
C1 H1A 0.96 . ?
C1 H1B 0.96 . ?
C1 H1C 0.96 . ?
C2 C3 1.505(5) . ?
C2 H2A 0.97 . ?
C2 H2B 0.97 . ?
C3 C4 1.500(5) . ?
C3 H3A 0.97 . ?
C3 H3B 0.97 . ?
C4 H4A 0.97 . ?
C4 H4B 0.97 . ?
C9 C10 1.356(4) . ?
C11 C12 1.345(3) . ?
C13 C14 1.345(4) . ?
C15 H15A 0.96 . ?
C15 H15B 0.96 . ?
C15 H15C 0.96 . ?
C16 C17 1.489(7) . ?
C16 H16A 0.96 . ?
C16 H16B 0.96 . ?
C16 H16C 0.96 . ?
C17 O2 1.299(5) . ?
C17 C18 1.410(5) . ?
C18 C19 1.406(5) . ?
C19 O1 1.284(4) . ?
C19 C20 1.491(5) . ?
C20 H20A 0.96 . ?
C20 H20B 0.96 . ?
C20 H20C 0.96 . ?
C8A C7A 1.701(9) . ?
C8A H81 0.97 . ?
C8A H82 0.97 . ?
C7A C6A 1.542(9) . ?
C7A H7A1 0.97 . ?
C7A H7A2 0.97 . ?
C6A C5A 1.395(9) . ?
C6A H6A1 0.97 . ?
C6A H6A2 0.97 . ?
C5A H5A1 0.96 . ?
C5A H5A2 0.96 . ?
C5A H5A3 0.96 . ?
C7B C6B 1.448(11) . ?
C7B H7B1 0.97 . ?
C7B H7B2 0.97 . ?
C6B H6B1 0.97 . ?
C6B H6B2 0.97 . ?
